data_7236645
loop_
_publ_author_name
'Mon, Marta'
'Qu, Xiaoni'
'Ferrando-Soria, Jes\'us'
'Pellicer-Carre\~no, Isaac'
'Sep\'ulveda-Escribano, Antonio'
'Ramos-Fernandez, Enrique V.'
'Jansen, Johannes C.'
'Armentano, Donatella'
'Pardo, Emilio'

_publ_section_title
;
 Fine-tuning of the confined space in microporous metal--organic
 frameworks for efficient mercury removal
;
_journal_issue 38
_journal_name_full 'Journal of Materials Chemistry A'
_journal_page_first 20120
_journal_paper_doi 10.1039/C7TA06199D
_journal_volume 5
_journal_year 2017
_chemical_formula_sum 'C24 H38 Cl Cu4 Hg0.5 N4 O15 S4'
_chemical_formula_weight 1140.73
_space_group_crystal_system tetragonal
_space_group_IT_number 77
_space_group_name_Hall 'P 4c'
_space_group_name_H-M_alt 'P 42'
_atom_sites_solution_hydrogens geom
_audit_creation_method SHELXL-2013
_audit_update_record
;
2017-08-02 deposited with the CCDC.
2017-08-04 downloaded from the CCDC.
;
_cell_angle_alpha 90
_cell_angle_beta 90
_cell_angle_gamma 90
_cell_formula_units_Z 2
_cell_length_a 13.0954(15)
_cell_length_b 13.0954(15)
_cell_length_c 11.5653(13)
_cell_measurement_reflns_used 5341
_cell_measurement_temperature 90(2)
_cell_measurement_theta_max 25.7
_cell_measurement_theta_min 2.35
_cell_volume 1983.3(4)
_computing_cell_refinement 'Bruker APEX'
_computing_data_collection 'Bruker APEX'
_computing_data_reduction 'Bruker SAINT'
_computing_molecular_graphics 'Bruker SHELXTL'
_computing_publication_material 'Bruker SHELXTL'
_computing_structure_refinement 'SHELXL-2013 (Sheldrick, 2013)'
_computing_structure_solution 'SHELXS-2013 (Sheldrick, 2013)'
_diffrn_ambient_temperature 90(2)
_diffrn_measured_fraction_theta_full 0.972
_diffrn_measured_fraction_theta_max 0.999
_diffrn_measurement_device_type 'CCD area detector'
_diffrn_measurement_method 'phi and omega scans'
_diffrn_radiation_type MoK\a
_diffrn_radiation_wavelength 0.71073
_diffrn_reflns_av_R_equivalents 0.1064
_diffrn_reflns_av_unetI/netI 0.0696
_diffrn_reflns_Laue_measured_fraction_full 0.972
_diffrn_reflns_Laue_measured_fraction_max 0.999
_diffrn_reflns_limit_h_max 15
_diffrn_reflns_limit_h_min -15
_diffrn_reflns_limit_k_max 15
_diffrn_reflns_limit_k_min -15
_diffrn_reflns_limit_l_max 13
_diffrn_reflns_limit_l_min -13
_diffrn_reflns_number 25429
_diffrn_reflns_point_group_measured_fraction_full 0.972
_diffrn_reflns_point_group_measured_fraction_max 0.999
_diffrn_reflns_theta_full 25.242
_diffrn_reflns_theta_max 24.986
_diffrn_reflns_theta_min 1.555
_diffrn_source 'fine-focus sealed tube'
_exptl_absorpt_coefficient_mu 4.386
_exptl_absorpt_correction_T_max 0.290
_exptl_absorpt_correction_T_min 0.267
_exptl_absorpt_correction_type multi-scan
_exptl_absorpt_process_details sadabs
_exptl_crystal_colour green
_exptl_crystal_density_diffrn 1.910
_exptl_crystal_description hexagonal
_exptl_crystal_F_000 1134
_exptl_crystal_size_max 0.22
_exptl_crystal_size_mid 0.22
_exptl_crystal_size_min 0.20
_platon_squeeze_details ' '
_refine_diff_density_max 1.095
_refine_diff_density_min -3.322
_refine_diff_density_rms 0.268
_refine_ls_abs_structure_details
;
 Refined as an inversion twin.
;
_refine_ls_abs_structure_Flack 0.18(7)
_refine_ls_extinction_method none
_refine_ls_goodness_of_fit_ref 1.044
_refine_ls_hydrogen_treatment riding
_refine_ls_matrix_type full
_refine_ls_number_parameters 220
_refine_ls_number_reflns 3494
_refine_ls_number_restraints 7
_refine_ls_restrained_S_all 1.043
_refine_ls_R_factor_all 0.1177
_refine_ls_R_factor_gt 0.1045
_refine_ls_shift/su_max 0.008
_refine_ls_shift/su_mean 0.001
_refine_ls_structure_factor_coef Fsqd
_refine_ls_weighting_details 'w=1/[\s^2^(Fo^2^)+(0.0975P)^2^+72.4588P] where P=(Fo^2^+2Fc^2^)/3'
_refine_ls_weighting_scheme calc
_refine_ls_wR_factor_gt 0.2617
_refine_ls_wR_factor_ref 0.2708
_reflns_Friedel_coverage 0.897
_reflns_Friedel_fraction_full 0.971
_reflns_Friedel_fraction_max 0.999
_reflns_number_gt 2914
_reflns_number_total 3494
_reflns_threshold_expression 'I > 2\s(I)'
_cod_data_source_file c7ta06199d2.cif
_cod_data_source_block MARMON87_SQ
_cod_original_cell_volume 1983.3(5)
_cod_original_formula_sum 'C24 H38 Cl Cu4 Hg0.50 N4 O15 S4'
_cod_database_code 7236645
_shelx_space_group_comment
;
The symmetry employed for this shelxl refinement is uniquely defined
by the following loop, which should always be used as a source of
symmetry information in preference to the above space-group names.
They are only intended as comments.
;
_shelxl_version_number 2013-4

loop_
_space_group_symop_operation_xyz
'x, y, z'
'-x, -y, z'
'-y, x, z+1/2'
'y, -x, z+1/2'

loop_
_atom_site_label
_atom_site_type_symbol
_atom_site_fract_x
_atom_site_fract_y
_atom_site_fract_z
_atom_site_U_iso_or_equiv
_atom_site_adp_type
_atom_site_occupancy
_atom_site_symmetry_multiplicity
_atom_site_calc_flag
_atom_site_refinement_flags
Cu1 Cu 1.19999(16) 0.32495(17) 0.13741(16) 0.0243(6) Uani 1 1 d .
Cu2 Cu 1.30967(16) 0.17215(14) 0.54175(17) 0.0212(5) Uani 1 1 d .
N1 N 1.2457(14) 0.3752(13) 0.2891(12) 0.034(3) Uani 1 1 d .
N2 N 1.2663(10) 0.1270(10) 0.3951(12) 0.017(3) Uani 1 1 d .
O1 O 1.2096(11) 0.1837(9) 0.2167(14) 0.032(3) Uani 1 1 d .
O2 O 1.2984(10) 0.3102(9) 0.4706(8) 0.021(2) Uani 1 1 d .
O3 O 1.2030(10) 0.4736(10) 0.1025(12) 0.030(3) Uani 1 1 d .
O4 O 1.2187(9) 0.6309(8) 0.1806(8) 0.015(2) Uani 1 1 d .
O5 O 1.3232(9) 0.0174(8) 0.5714(8) 0.017(2) Uani 1 1 d .
O6 O 1.2804(11) -0.1331(11) 0.4861(12) 0.036(3) Uani 1 1 d .
C1 C 1.2645(16) 0.3061(16) 0.3594(18) 0.031(5) Uani 1 1 d .
C2 C 1.2431(15) 0.1998(12) 0.3147(13) 0.018(3) Uani 1 1 d .
C3 C 1.2491(18) 0.4842(12) 0.3022(13) 0.031(3) Uani 1 1 d .
H3 H 1.1958 0.5052 0.3594 0.037 Uiso 1 1 calc R
C4 C 1.2217(15) 0.5350(15) 0.1768(16) 0.027(4) Uani 1 1 d .
C5 C 1.2573(12) 0.0150(13) 0.3685(14) 0.016(3) Uani 1 1 d .
H5 H 1.1849 -0.0015 0.3485 0.019 Uiso 1 1 calc R
C6 C 1.2857(12) -0.0376(11) 0.4790(12) 0.011(3) Uani 1 1 d .
C7 C 1.3600(12) 0.5189(12) 0.3503(15) 0.021(4) Uani 1 1 d .
H7A H 1.3862 0.4655 0.4031 0.026 Uiso 1 1 calc R
H7B H 1.4080 0.5242 0.2844 0.026 Uiso 1 1 calc R
C8 C 1.3576(11) 0.6192(13) 0.4132(10) 0.022(3) Uani 1 1 d D
H8A H 1.3356 0.6730 0.3586 0.026 Uiso 1 1 calc R
H8B H 1.4278 0.6360 0.4387 0.026 Uiso 1 1 calc R
C9 C 1.3412(16) 0.5270(14) 0.6293(18) 0.047(5) Uani 1 1 d D
H9A H 1.3279 0.4583 0.5992 0.070 Uiso 1 1 calc R
H9B H 1.3177 0.5313 0.7096 0.070 Uiso 1 1 calc R
H9C H 1.4147 0.5411 0.6260 0.070 Uiso 1 1 calc R
C10 C 1.3305(19) -0.0230(18) 0.2673(16) 0.049(5) Uani 1 1 d .
H10A H 1.3292 0.0275 0.2036 0.058 Uiso 1 1 calc R
H10B H 1.4014 -0.0269 0.2967 0.058 Uiso 1 1 calc R
C11 C 1.2998(10) -0.1263(13) 0.2205(14) 0.031(4) Uani 1 1 d D
H11A H 1.2961 -0.1757 0.2852 0.037 Uiso 1 1 calc R
H11B H 1.3529 -0.1505 0.1660 0.037 Uiso 1 1 calc R
C12 C 1.215(3) -0.043(8) 0.020(6) 0.450 Uiso 1 1 d D
H12A H 1.2777 -0.0711 -0.0133 0.675 Uiso 1 1 calc R
H12B H 1.2268 0.0268 0.0460 0.675 Uiso 1 1 calc R
H12C H 1.1607 -0.0439 -0.0384 0.675 Uiso 1 1 calc R
S1 S 1.2722(3) 0.6216(4) 0.5408(4) 0.0314(10) Uani 1 1 d D
S2 S 1.1753(7) -0.1231(5) 0.1454(8) 0.081(3) Uani 1 1 d D
Hg1 Hg 1.0000 0.0000 0.1906(5) 0.272(7) Uani 0.50 2 d SPD
O1W O 1.0000 0.5000 0.237(3) 0.121(15) Uani 1 2 d S
O2W O 1.342(2) 0.019(2) -0.058(3) 0.045(7) Uiso 0.50 1 d P
Cl1 Cl 0.973(7) 0.1310(14) 0.3198(15) 0.409 Uiso 0.50 1 d PD
O3W O 1.0000 0.0000 -0.008(3) 0.109(11) Uiso 1 2 d S

loop_
_atom_site_aniso_label
_atom_site_aniso_U_11
_atom_site_aniso_U_22
_atom_site_aniso_U_33
_atom_site_aniso_U_23
_atom_site_aniso_U_13
_atom_site_aniso_U_12
Cu1 0.0301(12) 0.0396(13) 0.0034(10) 0.0008(10) -0.0034(10) 0.0035(9)
Cu2 0.0307(11) 0.0243(10) 0.0085(11) -0.0027(10) -0.0056(10) 0.0022(8)
N1 0.064 0.039(10) -0.001(7) -0.002(7) -0.001(7) 0.000(9)
N2 0.023 0.018(7) 0.010(7) 0.014(6) -0.021(5) 0.006(6)
O1 0.035(7) 0.016(6) 0.046(9) 0.010(6) -0.018(7) -0.005(5)
O2 0.040 0.044(7) -0.020(4) -0.004(4) -0.010(4) -0.005(6)
O3 0.038(8) 0.030(7) 0.022(7) 0.024(6) -0.001(6) 0.002(6)
O4 0.033 0.024(6) -0.012(4) -0.001(4) -0.007(4) 0.008(5)
O5 0.038 0.026(6) -0.013(5) -0.008(4) -0.005(4) 0.003(5)
O6 0.048 0.042(8) 0.019(7) 0.015(6) 0.022(6) -0.005(7)
C1 0.042(11) 0.034(11) 0.017(10) 0.003(8) 0.011(9) 0.017(9)
C2 0.043 0.017(8) -0.006(7) 0.004(6) 0.004(7) -0.008(7)
C3 0.091 0.010(8) -0.007(7) -0.004(6) 0.016(8) 0.021(9)
C4 0.037(10) 0.039(11) 0.006(8) 0.002(8) -0.012(7) 0.018(8)
C5 0.008 0.033(9) 0.007(8) 0.008(7) -0.008(6) -0.013(7)
C6 0.026 0.013(7) -0.007(6) -0.006(6) 0.013(5) -0.011(6)
C7 0.011(7) 0.022(9) 0.031(9) 0.018(7) 0.007(7) -0.007(6)
C8 0.040 0.035(9) -0.010(6) 0.002(6) -0.003(6) -0.007(7)
C9 0.069(15) 0.040(11) 0.032(11) 0.017(10) -0.012(11) -0.003(10)
C10 0.072 0.066(15) 0.007(9) -0.024(9) 0.020(9) -0.016(12)
C11 0.065(13) 0.019(9) 0.009(8) 0.004(7) -0.001(8) 0.006(8)
S1 0.033(2) 0.045(3) 0.017(2) -0.012(2) -0.001(2) -0.011(2)
S2 0.124(7) 0.048(4) 0.072(5) -0.031(4) -0.059(5) 0.018(4)
Hg1 0.253(9) 0.491(16) 0.072(3) 0.000 0.000 0.285(11)
O1W 0.06(2) 0.20(4) 0.10(3) 0.000 0.000 -0.06(2)

loop_
_atom_type_symbol
_atom_type_description
_atom_type_scat_dispersion_real
_atom_type_scat_dispersion_imag
_atom_type_scat_source
C C 0.0033 0.0016 'International Tables Vol C Tables 4.2.6.8 and 6.1.1.4'
H H 0.0000 0.0000 'International Tables Vol C Tables 4.2.6.8 and 6.1.1.4'
N N 0.0061 0.0033 'International Tables Vol C Tables 4.2.6.8 and 6.1.1.4'
O O 0.0106 0.0060 'International Tables Vol C Tables 4.2.6.8 and 6.1.1.4'
Cu Cu 0.3201 1.2651 'International Tables Vol C Tables 4.2.6.8 and 6.1.1.4'
S S 0.1246 0.1234 'International Tables Vol C Tables 4.2.6.8 and 6.1.1.4'
Hg Hg -2.3894 9.2266 'International Tables Vol C Tables 4.2.6.8 and 6.1.1.4'
Cl Cl 0.1484 0.1585 'International Tables Vol C Tables 4.2.6.8 and 6.1.1.4'

loop_
_geom_angle_atom_site_label_1
_geom_angle_atom_site_label_2
_geom_angle_atom_site_label_3
_geom_angle
_geom_angle_site_symmetry_1
_geom_angle_site_symmetry_3
N1 Cu1 O3 81.2(6) . .
N1 Cu1 O6 172.1(7) . 3_644
O3 Cu1 O6 96.5(6) . 3_644
N1 Cu1 O1 83.4(6) . .
O3 Cu1 O1 164.6(6) . .
O6 Cu1 O1 98.7(6) 3_644 .
N1 Cu1 S1 101.1(6) . 3_744
O3 Cu1 S1 98.6(4) . 3_744
O6 Cu1 S1 86.8(5) 3_644 3_744
O1 Cu1 S1 84.3(5) . 3_744
O4 Cu2 N2 173.0(6) 3_745 .
O4 Cu2 O2 95.1(4) 3_745 .
N2 Cu2 O2 83.7(5) . .
O4 Cu2 O5 98.1(4) 3_745 .
N2 Cu2 O5 82.4(5) . .
O2 Cu2 O5 165.2(4) . .
O4 Cu2 S2 89.5(4) 3_745 3_645
N2 Cu2 S2 97.5(5) . 3_645
O2 Cu2 S2 95.8(4) . 3_645
O5 Cu2 S2 91.1(4) . 3_645
C1 N1 C3 130.5(17) . .
C1 N1 Cu1 113.6(15) . .
C3 N1 Cu1 115.8(11) . .
C2 N2 C5 121.7(13) . .
C2 N2 Cu2 117.4(11) . .
C5 N2 Cu2 120.9(9) . .
C2 O1 Cu1 106.0(11) . .
C1 O2 Cu2 112.3(11) . .
C4 O3 Cu1 120.9(12) . .
C4 O4 Cu2 113.1(10) . 4_674
C6 O5 Cu2 110.7(9) . .
C6 O6 Cu1 117.9(12) . 4_665
N1 C1 O2 131(2) . .
N1 C1 C2 114.2(17) . .
O2 C1 C2 114.8(14) . .
O1 C2 N2 125.8(15) . .
O1 C2 C1 122.6(13) . .
N2 C2 C1 111.7(12) . .
N1 C3 C4 107.7(14) . .
N1 C3 C7 110.0(15) . .
C4 C3 C7 112.7(15) . .
O3 C4 O4 133.4(17) . .
O3 C4 C3 114.0(16) . .
O4 C4 C3 112.5(14) . .
N2 C5 C6 104.8(12) . .
N2 C5 C10 114.1(14) . .
C6 C5 C10 109.5(15) . .
O6 C6 O5 119.3(15) . .
O6 C6 C5 120.0(14) . .
O5 C6 C5 120.6(13) . .
C8 C7 C3 113.1(13) . .
C7 C8 S1 114.4(10) . .
C11 C10 C5 112.5(16) . .
C10 C11 S2 112.5(14) . .
C9 S1 C8 97.8(9) . .
C9 S1 Cu1 103.2(7) . 4_675
C8 S1 Cu1 101.0(5) . 4_675
C11 S2 C12 97.7(7) . .
C11 S2 Cl1 105.9(15) . 2_755
C12 S2 Cl1 141(3) . 2_755
C11 S2 Cu2 101.5(6) . 4_664
C12 S2 Cu2 99(4) . 4_664
Cl1 S2 Cu2 105.8(8) 2_755 4_664
C11 S2 Hg1 129.5(6) . .
C12 S2 Hg1 93(3) . .
Cl1 S2 Hg1 48.0(6) 2_755 .
Cu2 S2 Hg1 125.1(3) 4_664 .
O3W Hg1 Cl1 130.5(4) . .
O3W Hg1 Cl1 130.5(4) . 2_755
Cl1 Hg1 Cl1 99.1(7) . 2_755
O3W Hg1 S2 79.4(2) . 2_755
Cl1 Hg1 S2 64.9(17) . 2_755
Cl1 Hg1 S2 131(2) 2_755 2_755
O3W Hg1 S2 79.4(2) . .
Cl1 Hg1 S2 131(2) . .
Cl1 Hg1 S2 64.9(17) 2_755 .
S2 Hg1 S2 158.9(4) 2_755 .
Hg1 Cl1 S2 67.1(12) . 2_755

loop_
_geom_bond_atom_site_label_1
_geom_bond_atom_site_label_2
_geom_bond_distance
_geom_bond_site_symmetry_2
Cu1 N1 1.967(15) .
Cu1 O3 1.988(13) .
Cu1 O6 2.042(14) 3_644
Cu1 O1 2.069(12) .
Cu1 S1 2.680(5) 3_744
Cu2 O4 1.885(10) 3_745
Cu2 N2 1.884(14) .
Cu2 O2 1.991(12) .
Cu2 O5 2.063(11) .
Cu2 S2 2.722(6) 3_645
N1 C1 1.24(3) .
N1 C3 1.44(2) .
N2 C2 1.37(2) .
N2 C5 1.50(2) .
O1 C2 1.23(2) .
O2 C1 1.36(2) .
O3 C4 1.20(2) .
O4 C4 1.26(2) .
O4 Cu2 1.885(10) 4_674
O5 C6 1.379(17) .
O6 C6 1.25(2) .
O6 Cu1 2.042(14) 4_665
C1 C2 1.51(2) .
C3 C4 1.64(2) .
C3 C7 1.62(3) .
C5 C6 1.50(2) .
C5 C10 1.59(2) .
C7 C8 1.50(2) .
C8 S1 1.852(9) .
C9 S1 1.843(9) .
C10 C11 1.51(3) .
C11 S2 1.848(9) .
C12 S2 1.859(10) .
S1 Cu1 2.680(5) 4_675
S2 Cl1 2.81(6) 2_755
S2 Cu2 2.722(6) 4_664
S2 Hg1 2.853(8) .
Hg1 O3W 2.30(4) .
Hg1 Cl1 2.301(10) .
Hg1 Cl1 2.301(10) 2_755
Hg1 S2 2.853(8) 2_755
Cl1 S2 2.81(6) 2_755

loop_
_platon_squeeze_void_nr
_platon_squeeze_void_average_x
_platon_squeeze_void_average_y
_platon_squeeze_void_average_z
_platon_squeeze_void_volume
_platon_squeeze_void_count_electrons
_platon_squeeze_void_content
1 0.500 0.000 0.083 19 5 ' '
2 0.488 0.184 0.356 13 2 ' '
3 0.512 0.816 0.356 13 2 ' '
4 0.000 0.500 0.583 19 5 ' '
5 0.184 0.512 0.856 13 2 ' '
6 0.816 0.488 0.856 13 2 ' '
